data_7160773
loop_
_publ_author_name
'Mamedov, Vakhid A.'
'Galimullina, Venera R.'
'Nikolaeva, Dariya V.'
'Syakaev, Victor V.'
'Babaeva, Olga B.'
'Rizvanov, Il'dar Kh'
'Gubaidullin, Aidar T.'
'Sinyashin, Oleg G.'

_publ_section_title
;
 Direct transition-metal-free synthesis of 2-heteroaryl-4-quinolones
 <i>via</i> ANRORC type rearrangement of
 3-(2-(2-nitrophenyl)-2-oxoethyl)quinoxalin-2(1<i>H</i>)-ones.
;
_journal_issue 41
_journal_name_full 'Organic &amp; biomolecular chemistry'
_journal_page_first 9388
_journal_page_last 9399
_journal_paper_doi 10.1039/d5ob01303h
_journal_volume 23
_journal_year 2025
_chemical_formula_moiety 'C16 H13 N3 O2, C2 H6 O S'
_chemical_formula_sum 'C18 H19 N3 O3 S'
_chemical_formula_weight 357.42
_chemical_name_common spiro[quinoline-2,2?-quinoxaline]
_chemical_name_systematic '1?,4?-dihydro-1H,3?H-spiro[quinoline-2,2?-quinoxaline]-3?,4(3H)-dione DMSO solvate'
_space_group_crystal_system triclinic
_space_group_IT_number 2
_space_group_name_Hall '-P 1'
_space_group_name_H-M_alt 'P -1'
_atom_sites_solution_hydrogens mixed
_atom_sites_solution_primary direct
_atom_sites_solution_secondary difmap
_audit_creation_method SHELXL-2014/7
_audit_update_record
;
2025-06-18 deposited with the CCDC.	2025-09-30 downloaded from the CCDC.
;
_cell_angle_alpha 96.093(2)
_cell_angle_beta 102.819(2)
_cell_angle_gamma 95.935(2)
_cell_formula_units_Z 2
_cell_length_a 7.9238(5)
_cell_length_b 9.7738(6)
_cell_length_c 11.3393(7)
_cell_measurement_reflns_used 9921
_cell_measurement_temperature 150(2)
_cell_measurement_theta_max 29.08
_cell_measurement_theta_min 2.62
_cell_volume 844.12(9)
_computing_cell_refinement 'Bruker SAINT'
_computing_data_collection 'APEX3 v2019.11-0 (Bruker AXS)'
_computing_data_reduction 'Bruker SAINT'
_computing_molecular_graphics 'Bruker SHELXTL'
_computing_publication_material 'Bruker SHELXTL'
_computing_structure_refinement 'SHELXL-2018/3 (Sheldrick, 2018)'
_computing_structure_solution 'SHELXT 2018/2 (Sheldrick, 2018)'
_diffrn_ambient_temperature 150(2)
_diffrn_detector 'area detector PHOTON III'
_diffrn_measured_fraction_theta_full 0.993
_diffrn_measured_fraction_theta_max 0.991
_diffrn_measurement_device_type 'Bruker D8 QUEST'
_diffrn_measurement_method '\f and \w scans'
_diffrn_radiation_monochromator 'multilayer optics'
_diffrn_radiation_type MoK\a
_diffrn_radiation_wavelength 0.71073
_diffrn_reflns_av_R_equivalents 0.0806
_diffrn_reflns_av_unetI/netI 0.0505
_diffrn_reflns_Laue_measured_fraction_full 0.993
_diffrn_reflns_Laue_measured_fraction_max 0.991
_diffrn_reflns_limit_h_max 10
_diffrn_reflns_limit_h_min -10
_diffrn_reflns_limit_k_max 13
_diffrn_reflns_limit_k_min -13
_diffrn_reflns_limit_l_max 15
_diffrn_reflns_limit_l_min -15
_diffrn_reflns_number 35370
_diffrn_reflns_point_group_measured_fraction_full 0.993
_diffrn_reflns_point_group_measured_fraction_max 0.991
_diffrn_reflns_theta_full 25.242
_diffrn_reflns_theta_max 29.155
_diffrn_reflns_theta_min 2.623
_diffrn_source 'microfocus I\mS DIAMOND Mo X-ray tube'
_exptl_absorpt_coefficient_mu 0.215
_exptl_absorpt_correction_T_max 0.7458
_exptl_absorpt_correction_T_min 0.6084
_exptl_absorpt_correction_type multi-scan
_exptl_absorpt_process_details
;
 G.M. Sheldrick (1998a). SADABS v.2.01, Bruker.
 Siemens Area Detector Absorption Correction Program.
 Bruker AXS. Madison. Wisconsin. USA
  Krause, L., Herbst-Irmer, R., Sheldrick G.M. & Stalke D.,
  SADABS-2016/2, J. Appl. Cryst. 48 (2015) 3-10. 
;
_exptl_crystal_colour yellow
_exptl_crystal_density_diffrn 1.406
_exptl_crystal_description plate
_exptl_crystal_F_000 376
_exptl_crystal_recrystallization_method 'Re-crystallisation from solvent: dimethyl sulfoxide and CHCl3'
_exptl_crystal_size_max 0.278
_exptl_crystal_size_mid 0.177
_exptl_crystal_size_min 0.086
_refine_diff_density_max 0.634
_refine_diff_density_min -0.310
_refine_diff_density_rms 0.085
_refine_ls_extinction_method none
_refine_ls_goodness_of_fit_ref 1.041
_refine_ls_hydrogen_treatment mixed
_refine_ls_matrix_type full
_refine_ls_number_parameters 240
_refine_ls_number_reflns 4521
_refine_ls_number_restraints 0
_refine_ls_restrained_S_all 1.041
_refine_ls_R_factor_all 0.0707
_refine_ls_R_factor_gt 0.0549
_refine_ls_shift/su_max 0.000
_refine_ls_shift/su_mean 0.000
_refine_ls_structure_factor_coef Fsqd
_refine_ls_weighting_details 'w=1/[\s^2^(Fo^2^)+(0.0907P)^2^+0.2499P] where P=(Fo^2^+2Fc^2^)/3'
_refine_ls_weighting_scheme calc
_refine_ls_wR_factor_gt 0.1393
_refine_ls_wR_factor_ref 0.1532
_reflns_Friedel_coverage 0.000
_reflns_number_gt 3671
_reflns_number_total 4521
_reflns_threshold_expression 'I > 2\s(I)'
_cod_data_source_file d5ob01303h2.cif
_cod_data_source_block shelx_CCDC2
_cod_depositor_comments 'Adding full bibliography for 7160771--7160775.cif.'
_cod_database_code 7160773
_shelx_shelxl_version_number 2014/7
_shelx_space_group_comment
;
The symmetry employed for this shelxl refinement is uniquely defined
by the following loop, which should always be used as a source of
symmetry information in preference to the above space-group names.
They are only intended as comments.
;
_shelx_estimated_absorpt_t_min 0.943
_shelx_estimated_absorpt_t_max 0.982

loop_
_space_group_symop_operation_xyz
'x, y, z'
'-x, -y, -z'

loop_
_atom_site_label
_atom_site_type_symbol
_atom_site_fract_x
_atom_site_fract_y
_atom_site_fract_z
_atom_site_U_iso_or_equiv
_atom_site_adp_type
_atom_site_occupancy
_atom_site_site_symmetry_order
_atom_site_calc_flag
_atom_site_refinement_flags_posn
_atom_site_refinement_flags_adp
_atom_site_refinement_flags_occupancy
_atom_site_disorder_assembly
_atom_site_disorder_group
C1S C 0.1761(3) 0.8351(2) 0.5632(2) 0.0440(5) Uani 1 1 d . . . . .
H11S H 0.2842 0.8772 0.6217 0.066 Uiso 1 1 calc R U . . .
H12S H 0.0861 0.8966 0.5640 0.066 Uiso 1 1 calc R U . . .
H13S H 0.1976 0.8212 0.4812 0.066 Uiso 1 1 calc R U . . .
C2 C 0.3562(2) 0.51400(17) 0.17361(15) 0.0228(3) Uani 1 1 d . . . . .
C2S C 0.1138(3) 0.7302(2) 0.75988(18) 0.0369(5) Uani 1 1 d . . . . .
H21S H 0.0761 0.6519 0.7994 0.055 Uiso 1 1 calc R U . . .
H22S H 0.0367 0.8018 0.7647 0.055 Uiso 1 1 calc R U . . .
H23S H 0.2339 0.7691 0.8014 0.055 Uiso 1 1 calc R U . . .
C3 C 0.2753(2) 0.59276(17) 0.07085(15) 0.0250(3) Uani 1 1 d . . . . .
H31 H 0.2788 0.5404 -0.0081 0.030 Uiso 1 1 calc R U . . .
H32 H 0.1511 0.5967 0.0715 0.030 Uiso 1 1 calc R U . . .
C4 C 0.3645(2) 0.73890(18) 0.07898(15) 0.0249(3) Uani 1 1 d . . . . .
C4A C 0.5556(2) 0.75879(17) 0.12440(15) 0.0239(3) Uani 1 1 d . . . . .
C5 C 0.6559(3) 0.87914(19) 0.10874(17) 0.0306(4) Uani 1 1 d . . . . .
H5 H 0.5988 0.9513 0.0740 0.037 Uiso 1 1 calc R U . . .
C6 C 0.8349(3) 0.8950(2) 0.14255(19) 0.0351(4) Uani 1 1 d . . . . .
H6 H 0.9014 0.9751 0.1275 0.042 Uiso 1 1 calc R U . . .
C7 C 0.9177(3) 0.7921(2) 0.19924(19) 0.0337(4) Uani 1 1 d . . . . .
H7 H 1.0414 0.8034 0.2247 0.040 Uiso 1 1 calc R U . . .
C8 C 0.8218(2) 0.67370(19) 0.21878(17) 0.0293(4) Uani 1 1 d . . . . .
H8 H 0.8800 0.6054 0.2591 0.035 Uiso 1 1 calc R U . . .
C8A C 0.6389(2) 0.65372(17) 0.17933(15) 0.0234(3) Uani 1 1 d . . . . .
C23 C 0.3165(2) 0.57579(17) 0.29352(15) 0.0220(3) Uani 1 1 d . . . . .
C24A C 0.3240(2) 0.34738(17) 0.35877(16) 0.0225(3) Uani 1 1 d . . . . .
C25 C 0.3404(2) 0.26762(18) 0.45380(16) 0.0269(4) Uani 1 1 d . . . . .
H25 H 0.3479 0.3099 0.5345 0.032 Uiso 1 1 calc R U . . .
C26 C 0.3457(3) 0.12675(19) 0.43115(19) 0.0323(4) Uani 1 1 d . . . . .
H26 H 0.3573 0.0724 0.4964 0.039 Uiso 1 1 calc R U . . .
C27 C 0.3342(3) 0.06430(19) 0.31341(19) 0.0341(4) Uani 1 1 d . . . . .
H27 H 0.3378 -0.0327 0.2983 0.041 Uiso 1 1 calc R U . . .
C28 C 0.3175(2) 0.14334(19) 0.21742(18) 0.0303(4) Uani 1 1 d . . . . .
H28 H 0.3101 0.1003 0.1370 0.036 Uiso 1 1 calc R U . . .
C28A C 0.3116(2) 0.28579(17) 0.23914(16) 0.0244(3) Uani 1 1 d . . . . .
N1 N 0.5463(2) 0.52826(15) 0.18930(14) 0.0241(3) Uani 1 1 d . . . . .
N21 N 0.2807(2) 0.36974(15) 0.14606(14) 0.0271(3) Uani 1 1 d . . . . .
N24 N 0.3110(2) 0.48937(15) 0.37825(13) 0.0239(3) Uani 1 1 d . . . . .
O1S O 0.25304(17) 0.58684(13) 0.60723(11) 0.0296(3) Uani 1 1 d . . . . .
O2 O 0.29976(17) 0.69911(12) 0.31084(11) 0.0284(3) Uani 1 1 d . . . . .
O4 O 0.28307(18) 0.83045(14) 0.04083(12) 0.0336(3) Uani 1 1 d . . . . .
S1S S 0.10401(6) 0.67205(4) 0.60436(4) 0.02695(15) Uani 1 1 d . . . . .
H1 H 0.596(3) 0.488(2) 0.246(2) 0.034(6) Uiso 1 1 d . . . . .
H21 H 0.289(3) 0.329(2) 0.074(2) 0.033(6) Uiso 1 1 d . . . . .
H24 H 0.302(3) 0.526(3) 0.449(2) 0.044(7) Uiso 1 1 d . . . . .

loop_
_atom_site_aniso_label
_atom_site_aniso_U_11
_atom_site_aniso_U_22
_atom_site_aniso_U_33
_atom_site_aniso_U_23
_atom_site_aniso_U_13
_atom_site_aniso_U_12
C1S 0.0656(15) 0.0334(10) 0.0433(12) 0.0153(9) 0.0254(11) 0.0154(10)
C2 0.0282(8) 0.0207(7) 0.0205(8) 0.0030(6) 0.0082(6) 0.0032(6)
C2S 0.0478(12) 0.0355(10) 0.0301(10) -0.0014(8) 0.0178(9) 0.0054(9)
C3 0.0300(8) 0.0252(8) 0.0198(8) 0.0024(6) 0.0055(6) 0.0051(7)
C4 0.0351(9) 0.0250(8) 0.0164(7) 0.0037(6) 0.0073(6) 0.0081(7)
C4A 0.0316(9) 0.0225(8) 0.0185(7) 0.0027(6) 0.0070(6) 0.0058(6)
C5 0.0421(10) 0.0221(8) 0.0288(9) 0.0049(7) 0.0095(8) 0.0057(7)
C6 0.0431(11) 0.0244(9) 0.0377(10) 0.0037(7) 0.0116(8) -0.0006(8)
C7 0.0306(9) 0.0305(9) 0.0393(11) 0.0010(8) 0.0096(8) 0.0015(7)
C8 0.0319(9) 0.0269(9) 0.0303(9) 0.0041(7) 0.0079(7) 0.0077(7)
C8A 0.0304(8) 0.0214(8) 0.0202(8) 0.0022(6) 0.0093(6) 0.0048(6)
C23 0.0241(8) 0.0220(7) 0.0204(7) 0.0019(6) 0.0066(6) 0.0031(6)
C24A 0.0237(8) 0.0203(7) 0.0246(8) 0.0034(6) 0.0084(6) 0.0018(6)
C25 0.0288(9) 0.0262(8) 0.0263(8) 0.0059(7) 0.0086(7) 0.0001(7)
C26 0.0336(9) 0.0278(9) 0.0386(10) 0.0141(8) 0.0109(8) 0.0029(7)
C27 0.0371(10) 0.0217(8) 0.0446(11) 0.0052(8) 0.0115(8) 0.0034(7)
C28 0.0332(9) 0.0233(8) 0.0345(10) -0.0003(7) 0.0119(8) 0.0007(7)
C28A 0.0261(8) 0.0222(8) 0.0256(8) 0.0022(6) 0.0092(6) 0.0012(6)
N1 0.0286(7) 0.0226(7) 0.0245(7) 0.0077(6) 0.0095(6) 0.0075(6)
N21 0.0390(8) 0.0211(7) 0.0212(7) -0.0002(6) 0.0099(6) 0.0013(6)
N24 0.0322(8) 0.0215(7) 0.0196(7) 0.0013(5) 0.0103(6) 0.0036(6)
O1S 0.0380(7) 0.0320(7) 0.0237(6) 0.0063(5) 0.0117(5) 0.0140(6)
O2 0.0415(7) 0.0226(6) 0.0232(6) 0.0028(5) 0.0099(5) 0.0092(5)
O4 0.0403(8) 0.0289(7) 0.0317(7) 0.0088(5) 0.0036(6) 0.0115(6)
S1S 0.0275(2) 0.0274(2) 0.0258(2) 0.00104(16) 0.00690(17) 0.00415(17)

loop_
_atom_type_symbol
_atom_type_description
_atom_type_scat_dispersion_real
_atom_type_scat_dispersion_imag
_atom_type_scat_source
C C 0.0033 0.0016 'International Tables Vol C Tables 4.2.6.8 and 6.1.1.4'
H H 0.0000 0.0000 'International Tables Vol C Tables 4.2.6.8 and 6.1.1.4'
N N 0.0061 0.0033 'International Tables Vol C Tables 4.2.6.8 and 6.1.1.4'
O O 0.0106 0.0060 'International Tables Vol C Tables 4.2.6.8 and 6.1.1.4'
S S 0.1246 0.1234 'International Tables Vol C Tables 4.2.6.8 and 6.1.1.4'

loop_
_geom_angle_atom_site_label_1
_geom_angle_atom_site_label_2
_geom_angle_atom_site_label_3
_geom_angle
_geom_angle_site_symmetry_1
_geom_angle_site_symmetry_3
_geom_angle_publ_flag
S1S C1S H11S 109.5 . . ?
S1S C1S H12S 109.5 . . ?
H11S C1S H12S 109.5 . . ?
S1S C1S H13S 109.5 . . ?
H11S C1S H13S 109.5 . . ?
H12S C1S H13S 109.5 . . ?
N21 C2 N1 111.17(14) . . ?
N21 C2 C3 109.37(14) . . ?
N1 C2 C3 109.86(13) . . ?
N21 C2 C23 108.70(13) . . ?
N1 C2 C23 108.38(13) . . ?
C3 C2 C23 109.33(14) . . ?
S1S C2S H21S 109.5 . . ?
S1S C2S H22S 109.5 . . ?
H21S C2S H22S 109.5 . . ?
S1S C2S H23S 109.5 . . ?
H21S C2S H23S 109.5 . . ?
H22S C2S H23S 109.5 . . ?
C4 C3 C2 114.15(14) . . ?
C4 C3 H31 108.7 . . ?
C2 C3 H31 108.7 . . ?
C4 C3 H32 108.7 . . ?
C2 C3 H32 108.7 . . ?
H31 C3 H32 107.6 . . ?
O4 C4 C4A 122.90(16) . . ?
O4 C4 C3 121.11(16) . . ?
C4A C4 C3 115.73(15) . . ?
C5 C4A C8A 119.62(16) . . ?
C5 C4A C4 120.56(16) . . ?
C8A C4A C4 119.77(15) . . ?
C6 C5 C4A 121.35(18) . . ?
C6 C5 H5 119.3 . . ?
C4A C5 H5 119.3 . . ?
C5 C6 C7 119.09(18) . . ?
C5 C6 H6 120.5 . . ?
C7 C6 H6 120.5 . . ?
C8 C7 C6 120.78(18) . . ?
C8 C7 H7 119.6 . . ?
C6 C7 H7 119.6 . . ?
C7 C8 C8A 120.45(17) . . ?
C7 C8 H8 119.8 . . ?
C8A C8 H8 119.8 . . ?
N1 C8A C4A 121.83(16) . . ?
N1 C8A C8 119.45(16) . . ?
C4A C8A C8 118.62(16) . . ?
O2 C23 N24 123.15(15) . . ?
O2 C23 C2 120.28(15) . . ?
N24 C23 C2 116.47(14) . . ?
C25 C24A N24 121.22(15) . . ?
C25 C24A C28A 120.46(16) . . ?
N24 C24A C28A 118.25(15) . . ?
C26 C25 C24A 120.01(17) . . ?
C26 C25 H25 120.0 . . ?
C24A C25 H25 120.0 . . ?
C25 C26 C27 120.25(18) . . ?
C25 C26 H26 119.9 . . ?
C27 C26 H26 119.9 . . ?
C26 C27 C28 120.19(17) . . ?
C26 C27 H27 119.9 . . ?
C28 C27 H27 119.9 . . ?
C27 C28 C28A 120.09(17) . . ?
C27 C28 H28 120.0 . . ?
C28A C28 H28 120.0 . . ?
C28 C28A C24A 119.00(16) . . ?
C28 C28A N21 123.24(16) . . ?
C24A C28A N21 117.59(15) . . ?
C8A N1 C2 120.68(14) . . ?
C8A N1 H1 113.8(15) . . ?
C2 N1 H1 112.9(15) . . ?
C28A N21 C2 118.09(14) . . ?
C28A N21 H21 113.7(15) . . ?
C2 N21 H21 114.0(14) . . ?
C23 N24 C24A 123.97(14) . . ?
C23 N24 H24 116.7(17) . . ?
C24A N24 H24 119.3(17) . . ?
O1S S1S C2S 105.04(9) . . ?
O1S S1S C1S 106.00(10) . . ?
C2S S1S C1S 97.36(10) . . ?

loop_
_geom_bond_atom_site_label_1
_geom_bond_atom_site_label_2
_geom_bond_distance
_geom_bond_site_symmetry_2
_geom_bond_publ_flag
C1S S1S 1.781(2) . ?
C1S H11S 0.9800 . ?
C1S H12S 0.9800 . ?
C1S H13S 0.9800 . ?
C2 N21 1.447(2) . ?
C2 N1 1.467(2) . ?
C2 C3 1.524(2) . ?
C2 C23 1.539(2) . ?
C2S S1S 1.7767(19) . ?
C2S H21S 0.9800 . ?
C2S H22S 0.9800 . ?
C2S H23S 0.9800 . ?
C3 C4 1.511(2) . ?
C3 H31 0.9900 . ?
C3 H32 0.9900 . ?
C4 O4 1.217(2) . ?
C4 C4A 1.473(2) . ?
C4A C5 1.400(2) . ?
C4A C8A 1.404(2) . ?
C5 C6 1.372(3) . ?
C5 H5 0.9500 . ?
C6 C7 1.394(3) . ?
C6 H6 0.9500 . ?
C7 C8 1.383(3) . ?
C7 H7 0.9500 . ?
C8 C8A 1.405(3) . ?
C8 H8 0.9500 . ?
C8A N1 1.391(2) . ?
C23 O2 1.226(2) . ?
C23 N24 1.350(2) . ?
C24A C25 1.387(2) . ?
C24A N24 1.400(2) . ?
C24A C28A 1.403(2) . ?
C25 C26 1.380(3) . ?
C25 H25 0.9500 . ?
C26 C27 1.387(3) . ?
C26 H26 0.9500 . ?
C27 C28 1.391(3) . ?
C27 H27 0.9500 . ?
C28 C28A 1.395(2) . ?
C28 H28 0.9500 . ?
C28A N21 1.399(2) . ?
N1 H1 0.83(2) . ?
N21 H21 0.89(2) . ?
N24 H24 0.87(3) . ?
O1S S1S 1.5104(13) . ?

loop_
_geom_torsion_atom_site_label_1
_geom_torsion_atom_site_label_2
_geom_torsion_atom_site_label_3
_geom_torsion_atom_site_label_4
_geom_torsion
_geom_torsion_site_symmetry_1
_geom_torsion_site_symmetry_2
_geom_torsion_site_symmetry_3
_geom_torsion_site_symmetry_4
_geom_torsion_publ_flag
N21 C2 C3 C4 -170.45(14) . . . . ?
N1 C2 C3 C4 -48.18(18) . . . . ?
C23 C2 C3 C4 70.64(18) . . . . ?
C2 C3 C4 O4 -149.05(16) . . . . ?
C2 C3 C4 C4A 36.6(2) . . . . ?
O4 C4 C4A C5 -9.6(3) . . . . ?
C3 C4 C4A C5 164.63(15) . . . . ?
O4 C4 C4A C8A 173.05(16) . . . . ?
C3 C4 C4A C8A -12.7(2) . . . . ?
C8A C4A C5 C6 2.1(3) . . . . ?
C4 C4A C5 C6 -175.26(17) . . . . ?
C4A C5 C6 C7 -3.3(3) . . . . ?
C5 C6 C7 C8 1.5(3) . . . . ?
C6 C7 C8 C8A 1.4(3) . . . . ?
C5 C4A C8A N1 -175.44(15) . . . . ?
C4 C4A C8A N1 1.9(2) . . . . ?
C5 C4A C8A C8 0.9(3) . . . . ?
C4 C4A C8A C8 178.23(15) . . . . ?
C7 C8 C8A N1 173.84(16) . . . . ?
C7 C8 C8A C4A -2.6(3) . . . . ?
N21 C2 C23 O2 -149.74(16) . . . . ?
N1 C2 C23 O2 89.31(19) . . . . ?
C3 C2 C23 O2 -30.4(2) . . . . ?
N21 C2 C23 N24 33.7(2) . . . . ?
N1 C2 C23 N24 -87.25(17) . . . . ?
C3 C2 C23 N24 153.02(15) . . . . ?
N24 C24A C25 C26 177.34(16) . . . . ?
C28A C24A C25 C26 0.4(3) . . . . ?
C24A C25 C26 C27 -0.2(3) . . . . ?
C25 C26 C27 C28 0.1(3) . . . . ?
C26 C27 C28 C28A -0.2(3) . . . . ?
C27 C28 C28A C24A 0.4(3) . . . . ?
C27 C28 C28A N21 -174.58(17) . . . . ?
C25 C24A C28A C28 -0.5(3) . . . . ?
N24 C24A C28A C28 -177.53(16) . . . . ?
C25 C24A C28A N21 174.75(15) . . . . ?
N24 C24A C28A N21 -2.2(2) . . . . ?
C4A C8A N1 C2 -16.6(2) . . . . ?
C8 C8A N1 C2 167.06(15) . . . . ?
N21 C2 N1 C8A 160.33(14) . . . . ?
C3 C2 N1 C8A 39.1(2) . . . . ?
C23 C2 N1 C8A -80.26(18) . . . . ?
C28 C28A N21 C2 -150.72(17) . . . . ?
C24A C28A N21 C2 34.2(2) . . . . ?
N1 C2 N21 C28A 70.87(19) . . . . ?
C3 C2 N21 C28A -167.64(14) . . . . ?
C23 C2 N21 C28A -48.3(2) . . . . ?
O2 C23 N24 C24A 177.79(16) . . . . ?
C2 C23 N24 C24A -5.8(2) . . . . ?
C25 C24A N24 C23 171.50(16) . . . . ?
C28A C24A N24 C23 -11.5(3) . . . . ?
